data_2006155
loop_
_publ_author_name
'Boldyreva, Elena V.'
'Kivikoski, Jussi'
'Howard, J. A. K.'

_publ_section_title
;
 Pentaamminenitrocobalt(III) Dichloride and Dibromide at 290K and 150K
;
_journal_issue 5
_journal_name_full 'Acta Crystallographica Section C'
_journal_page_first 523
_journal_page_last 526
_journal_paper_doi 10.1107/S0108270196014205
_journal_volume 53
_journal_year 1997
_chemical_formula_iupac '[Co (N O2) (N H3)5] Br2'
_chemical_formula_moiety 'H15 Br2 Co N6 O2'
_chemical_formula_sum 'Br2 Co H15 N6 O2'
_chemical_formula_weight 349.93
_chemical_name_systematic 'nitropentaammine Co(III) bromide'
_space_group_IT_number 15
_symmetry_cell_setting monoclinic
_symmetry_space_group_name_Hall '-C 2yc'
_symmetry_space_group_name_H-M 'C 1 2/c 1'
_audit_creation_method SHELXL
_cell_angle_alpha 90.00
_cell_angle_beta 94.97(2)
_cell_angle_gamma 90.00
_cell_formula_units_Z 4
_cell_length_a 10.575(2)
_cell_length_b 8.815(5)
_cell_length_c 10.970(2)
_cell_measurement_reflns_used 25
_cell_measurement_temperature 150
_cell_measurement_theta_max 24.9
_cell_measurement_theta_min 23.99
_cell_volume 1018.8(6)
_computing_cell_refinement 'MSC/AFC Diffractometer Control Software'
_computing_data_collection
;
MSC/AFC Diffractometer Control Software (Molecular Structure Corporation,
1988)
;
_computing_data_reduction 'TEXSAN (Molecular Structure Corporation, 1989)'
_computing_molecular_graphics 'SHELXTL-Plus (Sheldrick, 1989)'
_computing_publication_material SHELXL93
_computing_structure_refinement 'SHELXL93  (Sheldrick, 1993)'
_computing_structure_solution 'SHELXS86 (Sheldrick, 1990)'
_diffrn_ambient_temperature 150
_diffrn_measurement_device 'Rigaku AFC6S 4-circle diffractometer'
_diffrn_measurement_method '\w/2\q scans'
_diffrn_radiation_monochromator graphite
_diffrn_radiation_source 'fine-focus sealed tube'
_diffrn_radiation_type MoK\a
_diffrn_radiation_wavelength 0.71073
_diffrn_reflns_av_R_equivalents 0.02
_diffrn_reflns_av_sigmaI/netI 0.0315
_diffrn_reflns_limit_h_max 14
_diffrn_reflns_limit_h_min -14
_diffrn_reflns_limit_k_max 12
_diffrn_reflns_limit_k_min 0
_diffrn_reflns_limit_l_max 14
_diffrn_reflns_limit_l_min -14
_diffrn_reflns_number 2605
_diffrn_reflns_theta_max 28.01
_diffrn_reflns_theta_min 3.01
_diffrn_standards_decay_% none
_diffrn_standards_interval_count 150
_diffrn_standards_number 3
_exptl_absorpt_coefficient_mu 9.50
_exptl_absorpt_correction_T_max 0.1176
_exptl_absorpt_correction_T_min 0.0438
_exptl_absorpt_correction_type 'analytical (de Meulenauer & Tompa, 1965)'
_exptl_crystal_colour ruby
_exptl_crystal_density_diffrn 2.282
_exptl_crystal_density_meas ?
_exptl_crystal_description 'distorted cuboctahedron'
_exptl_crystal_F_000 680
_exptl_crystal_size_max 0.5
_exptl_crystal_size_mid 0.45
_exptl_crystal_size_min 0.4
_refine_diff_density_max 0.522
_refine_diff_density_min -0.393
_refine_ls_extinction_coef 0.0075(3)
_refine_ls_extinction_method SHELXL
_refine_ls_goodness_of_fit_all 1.100
_refine_ls_goodness_of_fit_obs 1.156
_refine_ls_hydrogen_treatment refall
_refine_ls_matrix_type full
_refine_ls_number_parameters 59
_refine_ls_number_reflns 1230
_refine_ls_number_restraints 0
_refine_ls_restrained_S_all 1.100
_refine_ls_restrained_S_obs 1.156
_refine_ls_R_factor_all 0.0294
_refine_ls_R_factor_obs .0188
_refine_ls_shift/esd_max 0.000
_refine_ls_shift/esd_mean 0.000
_refine_ls_structure_factor_coef Fsqd
_refine_ls_weighting_details 'w = 1/[\s^2^(Fo^2^)+(0.0188P)^2^+0.6873P] where P=(Fo^2^+2Fc^2^)/3'
_refine_ls_weighting_scheme calc
_refine_ls_wR_factor_all 0.0485
_refine_ls_wR_factor_obs .0465
_reflns_number_observed 1034
_reflns_number_total 1230
_reflns_observed_criterion >2sigma(I)
_cod_data_source_file sk1068.cif
_cod_data_source_block cobr2lt
_cod_depositor_comments
;
The following automatic conversions were performed:

'_exptl_crystal_density_meas' value 'not measured' was changed to '?'
- the value is perceived as not measured.

Automatic conversion script
Id: cif_fix_values 3008 2015-01-20 13:52:24Z robertas 

The following automatic conversions were performed:

'_refine_ls_weighting_scheme' value 'calc w =
1/[\s^2^(Fo^2^)+(0.0188P)^2^+0.6873P] where P=(Fo^2^+2Fc^2^)/3' was
changed to 'calc'. New tag '_refine_ls_weighting_details' was
created. The value of the new tag was set to 'w =
1/[\s^2^(Fo^2^)+(0.0188P)^2^+0.6873P] where P=(Fo^2^+2Fc^2^)/3'.

Automatic conversion script
Id: cif_fix_values 3143 2015-03-26 13:38:13Z robertas 
;
_cod_original_sg_symbol_H-M 'C 2/c'
_cod_database_code 2006155

loop_
_symmetry_equiv_pos_as_xyz
'x, y, z'
'-x, y, -z+1/2'
'x+1/2, y+1/2, z'
'-x+1/2, y+1/2, -z+1/2'
'-x, -y, -z'
'x, -y, z-1/2'
'-x+1/2, -y+1/2, -z'
'x+1/2, -y+1/2, z-1/2'

loop_
_atom_site_aniso_label
_atom_site_aniso_U_11
_atom_site_aniso_U_22
_atom_site_aniso_U_33
_atom_site_aniso_U_12
_atom_site_aniso_U_13
_atom_site_aniso_U_23
Co1 .0134(2) .0151(2) .0113(2) .000 .0010(2) .000
Br1 .01738(14) .02281(15) .01754(14) .00162(10) .00176(9) -.00060(9)
N4 .0179(14) .0203(15) .0161(14) .000 .0014(12) .000
N3 .0227(11) .0212(10) .0141(10) -.0015(9) .0010(8) .0009(8)
O1 .0359(12) .0230(10) .0327(11) .0040(9) .0166(9) -.0035(9)
N2 .0159(10) .0267(12) .0219(11) .0017(9) .0028(9) -.0022(9)
N1 .029(2) .0176(14) .019(2) .000 .0008(13) .000

loop_
_atom_site_label
_atom_site_fract_x
_atom_site_fract_y
_atom_site_fract_z
_atom_site_U_iso_or_equiv
_atom_site_thermal_displace_type
_atom_site_calc_flag
_atom_site_refinement_flags
_atom_site_occupancy
_atom_site_disorder_group
_atom_site_type_symbol
Co1 .0000 .29000(5) .2500 .01327(12) Uani d S 1 . Co
Br1 .20719(2) .01728(3) .01109(2) .01923(10) Uani d . 1 . Br
N4 .0000 .5084(3) .2500 .0181(6) Uani d S 1 . N
N3 .0154(2) .2948(2) .4299(2) .0194(4) Uani d . 1 . N
H3A .0277(19) .2067(18) .4570(6) .029 Uiso calc R 1 . H
H3B -.0515(15) .330(2) .4545(5) .029 Uiso calc R 1 . H
H3C .0767(18) .350(2) .4547(5) .029 Uiso calc R 1 . H
O1 -.0727(2) .5786(2) .3126(2) .0298(5) Uani d . 1 . O
N2 .1852(2) .2894(3) .2484(2) .0214(5) Uani d . 1 . N
H2A .2093(6) .2047(19) .2175(19) .032 Uiso calc R 1 . H
H2B .2200(7) .299(2) .3226(15) .032 Uiso calc R 1 . H
H2C .2084(5) .365(2) .2044(18) .032 Uiso calc R 1 . H
N1 .0000 .0643(4) .2500 .0218(7) Uani d S 1 . N
H1A -.085(3) .0277(12) .228(8) .033 Uiso calc PR .50 . H
H1B .029(8) .0277(12) .331(3) .033 Uiso calc PR .50 . H
H1C .056(7) .0277(12) .192(6) .033 Uiso calc PR .50 . H

loop_
_atom_type_symbol
_atom_type_description
_atom_type_scat_dispersion_real
_atom_type_scat_dispersion_imag
_atom_type_scat_source
N N 0.0061 0.0033 'International Tables Vol C Tables 4.2.6.8 and 6.1.1.4'
H H 0.0000 0.0000 'International Tables Vol C Tables 4.2.6.8 and 6.1.1.4'
O O 0.0106 0.0060 'International Tables Vol C Tables 4.2.6.8 and 6.1.1.4'
Co Co 0.3494 0.9721 'International Tables Vol C Tables 4.2.6.8 and 6.1.1.4'
Br Br -0.2901 2.4595 'International Tables Vol C Tables 4.2.6.8 and 6.1.1.4'

loop_
_geom_angle_atom_site_label_1
_geom_angle_atom_site_label_2
_geom_angle_atom_site_label_3
_geom_angle_site_symmetry_1
_geom_angle_site_symmetry_3
_geom_angle
_geom_angle_publ_flag
N4 Co1 N2 . . 90.16(7) ?
N4 Co1 N2 . 2 90.16(7) ?
N2 Co1 N2 . 2 179.67(14) ?
N4 Co1 N3 . 2 88.77(7) ?
N2 Co1 N3 . 2 89.25(9) ?
N2 Co1 N3 2 2 90.75(9) ?
N4 Co1 N3 . . 88.77(7) ?
N2 Co1 N3 . . 90.75(9) ?
N2 Co1 N3 2 . 89.25(9) ?
N3 Co1 N3 2 . 177.54(13) ?
N4 Co1 N1 . . 180.0 ?
N2 Co1 N1 . . 89.84(7) ?
N2 Co1 N1 2 . 89.84(7) ?
N3 Co1 N1 2 . 91.23(7) ?
N3 Co1 N1 . . 91.23(7) ?
O1 N4 O1 2 . 120.1(3) yes
O1 N4 Co1 2 . 120.0(2) yes
O1 N4 Co1 . . 120.0(2) ?
Co1 N3 H3A . . 109.47(7) ?
Co1 N3 H3B . . 109.47(7) ?
H3A N3 H3B . . 109.5 ?
Co1 N3 H3C . . 109.47(7) ?
H3A N3 H3C . . 109.5 ?
H3B N3 H3C . . 109.5 ?
Co1 N2 H2A . . 109.47(7) ?
Co1 N2 H2B . . 109.47(7) ?
H2A N2 H2B . . 109.5 ?
Co1 N2 H2C . . 109.47(7) ?
H2A N2 H2C . . 109.5 ?
H2B N2 H2C . . 109.5 ?
Co1 N1 H1A . . 109.471(11) ?
Co1 N1 H1B . . 109.471(13) ?
H1A N1 H1B . . 109.5 ?
Co1 N1 H1C . . 109.47(2) ?
H1A N1 H1C . . 109.5 ?
H1B N1 H1C . . 109.5 ?

loop_
_geom_bond_atom_site_label_1
_geom_bond_atom_site_label_2
_geom_bond_site_symmetry_2
_geom_bond_distance
_geom_bond_publ_flag
Co1 N4 . 1.925(3) yes
Co1 N2 . 1.960(2) yes
Co1 N2 2 1.960(2) ?
Co1 N3 2 1.966(2) ?
Co1 N3 . 1.966(2) yes
Co1 N1 . 1.990(3) yes
N4 O1 2 1.240(2) ?
N4 O1 . 1.240(2) yes
N3 H3A . .84(2) ?
N3 H3B . .84(2) ?
N3 H3C . .84(2) ?
N2 H2A . .87(2) ?
N2 H2B . .87(2) ?
N2 H2C . .87(2) ?
N1 H1A . .97(3) ?
N1 H1B . .97(3) ?
N1 H1C . .97(3) ?
